data_4078734
loop_
_publ_author_name
'Takao, Toshiro'
'Kawashima, Takashi'
'Kanda, Hideyuki'
'Okamura, Rei'
'Suzuki, Hiroharu'

_publ_section_title
;
 Synthesis of Triruthenium Complexes Containing a Triply Bridging Pyridyl
 Ligand and Its Transformations to Face-Capping Pyridine and
 Perpendicularly Coordinated Pyridyl Ligands
;
_journal_issue 13
_journal_name_full Organometallics
_journal_page_first 4817
_journal_paper_doi 10.1021/om300379d
_journal_volume 31
_journal_year 2012
_chemical_formula_sum 'C35 H52 B F4 N Ru3'
_chemical_formula_weight 876.80
_chemical_name_systematic
; 
 ? 
;
_space_group_IT_number 15
_symmetry_cell_setting monoclinic
_symmetry_space_group_name_Hall '-C 2yc'
_symmetry_space_group_name_H-M 'C 1 2/c 1'
_atom_sites_solution_hydrogens geom
_atom_sites_solution_primary direct
_atom_sites_solution_secondary difmap
_audit_creation_method SHELXL-97
_cell_angle_alpha 90.00
_cell_angle_beta 124.2934(13)
_cell_angle_gamma 90.00
_cell_formula_units_Z 8
_cell_length_a 22.7341(11)
_cell_length_b 18.8043(8)
_cell_length_c 20.4728(8)
_cell_measurement_reflns_used 32067
_cell_measurement_temperature 173(2)
_cell_measurement_theta_max 27.48
_cell_measurement_theta_min 3.05
_cell_volume 7230.7(6)
_computing_cell_refinement 'PROCESS-AUTO (T.Higashi, 1998)'
_computing_data_collection 'PROCESS-AUTO (T.Higashi, 1998)'
_computing_data_reduction 'PROCESS-AUTO (T.Higashi, 1998)'
_computing_molecular_graphics 'ORTEX (P.McArdle, 1995)'
_computing_publication_material 'SHELXL-97 (Sheldrick, 1997)'
_computing_structure_refinement 'SHELXL-97 (Sheldrick, 1997)'
_computing_structure_solution 'SHELXS-97 (Sheldrick, 1990)'
_diffrn_ambient_temperature 173(2)
_diffrn_detector_area_resol_mean 100
_diffrn_measured_fraction_theta_full 0.997
_diffrn_measured_fraction_theta_max 0.997
_diffrn_measurement_device_type 'Rigaku R-AXIS RAPID Imaging Plate'
_diffrn_measurement_method 'oscillation photograph'
_diffrn_radiation_monochromator graphite
_diffrn_radiation_source 'Rigaku Rotating Anode ultraX18'
_diffrn_radiation_type MoK\a
_diffrn_radiation_wavelength 0.71069
_diffrn_reflns_av_R_equivalents 0.0355
_diffrn_reflns_av_sigmaI/netI 0.0310
_diffrn_reflns_limit_h_max 29
_diffrn_reflns_limit_h_min -29
_diffrn_reflns_limit_k_max 24
_diffrn_reflns_limit_k_min -24
_diffrn_reflns_limit_l_max 26
_diffrn_reflns_limit_l_min -25
_diffrn_reflns_number 32067
_diffrn_reflns_theta_full 27.48
_diffrn_reflns_theta_max 27.48
_diffrn_reflns_theta_min 3.05
_exptl_absorpt_coefficient_mu 1.282
_exptl_absorpt_correction_T_max 1.0000
_exptl_absorpt_correction_T_min 0.7411
_exptl_absorpt_correction_type empirical
_exptl_absorpt_process_details 'ABSCOR (T.Higashi, 2001)'
_exptl_crystal_colour red
_exptl_crystal_density_diffrn 1.611
_exptl_crystal_density_meas ?
_exptl_crystal_density_method 'not measured'
_exptl_crystal_description block
_exptl_crystal_F_000 3536
_exptl_crystal_size_max 0.110
_exptl_crystal_size_mid 0.070
_exptl_crystal_size_min 0.040
_refine_diff_density_max 5.080
_refine_diff_density_min -1.190
_refine_diff_density_rms 0.138
_refine_ls_extinction_method none
_refine_ls_goodness_of_fit_ref 1.039
_refine_ls_hydrogen_treatment mixed
_refine_ls_matrix_type full
_refine_ls_number_parameters 431
_refine_ls_number_reflns 8260
_refine_ls_number_restraints 0
_refine_ls_restrained_S_all 1.039
_refine_ls_R_factor_all 0.0616
_refine_ls_R_factor_gt 0.0530
_refine_ls_shift/su_max 0.004
_refine_ls_shift/su_mean 0.000
_refine_ls_structure_factor_coef Fsqd
_refine_ls_weighting_details 'calc w=1/[\s^2^(Fo^2^)+(0.0713P)^2^+60.8965P] where P=(Fo^2^+2Fc^2^)/3'
_refine_ls_weighting_scheme calc
_refine_ls_wR_factor_gt 0.1355
_refine_ls_wR_factor_ref 0.1415
_reflns_number_gt 7096
_reflns_number_total 8515
_reflns_threshold_expression >2sigma(I)
_cod_data_source_file om300379d_si_001.cif
_cod_data_source_block 5a
_cod_depositor_comments
;
The following automatic conversions were performed:

'_symmetry_cell_setting' value 'Monoclinic' changed to 'monoclinic'
according to /home/saulius/struct/CIF-dictionaries/cif_core.dic
dictionary named 'cif_core.dic' version 2.4.2 from 2011-04-26.

Automatic conversion script
Id: cif_fix_values 1891 2012-01-12 08:04:46Z andrius 

The following automatic conversions were performed:

'_exptl_crystal_density_meas' value 'not measured' was changed to '?'
- the value is perceived as not measured.

Automatic conversion script
Id: cif_fix_values 3008 2015-01-20 13:52:24Z robertas 
;
_cod_original_sg_symbol_H-M C2/c
_cod_database_code 4078734

loop_
_symmetry_equiv_pos_as_xyz
'x, y, z'
'-x, y, -z+1/2'
'x+1/2, y+1/2, z'
'-x+1/2, y+1/2, -z+1/2'
'-x, -y, -z'
'x, -y, z-1/2'
'-x+1/2, -y+1/2, -z'
'x+1/2, -y+1/2, z-1/2'

loop_
_atom_site_label
_atom_site_type_symbol
_atom_site_fract_x
_atom_site_fract_y
_atom_site_fract_z
_atom_site_U_iso_or_equiv
_atom_site_adp_type
_atom_site_occupancy
_atom_site_symmetry_multiplicity
_atom_site_calc_flag
_atom_site_refinement_flags
Ru1 Ru 0.163800(19) 0.13286(2) 0.72481(2) 0.02627(11) Uani 1 1 d .
Ru2 Ru 0.30600(2) 0.15661(2) 0.83384(2) 0.03173(12) Uani 1 1 d .
Ru3 Ru 0.24416(2) 0.13175(2) 0.66267(2) 0.03109(12) Uani 1 1 d .
N1 N 0.2998(2) 0.0703(3) 0.7637(3) 0.0414(10) Uani 1 1 d .
C1 C 0.2417(3) 0.0545(3) 0.7650(4) 0.0445(13) Uani 1 1 d .
C2 C 0.2374(4) -0.0168(4) 0.7862(6) 0.079(3) Uani 1 1 d .
H2A H 0.1980 -0.0308 0.7876 0.094 Uiso 1 1 calc R
C3 C 0.2896(5) -0.0652(4) 0.8043(7) 0.086(3) Uani 1 1 d .
H3A H 0.2859 -0.1125 0.8178 0.104 Uiso 1 1 calc R
C4 C 0.3483(4) -0.0454(4) 0.8032(6) 0.069(2) Uani 1 1 d .
H4A H 0.374(5) -0.085(5) 0.802(5) 0.083 Uiso 1 1 d .
C5 C 0.3525(3) 0.0213(3) 0.7823(4) 0.0500(14) Uani 1 1 d .
H5A H 0.398(4) 0.033(4) 0.780(4) 0.060 Uiso 1 1 d .
C6 C 0.0914(3) 0.1750(3) 0.7570(3) 0.0368(11) Uani 1 1 d .
C7 C 0.0928(2) 0.0978(3) 0.7590(3) 0.0339(10) Uani 1 1 d .
C8 C 0.0656(3) 0.0738(3) 0.6811(3) 0.0379(11) Uani 1 1 d .
C9 C 0.0472(3) 0.1350(3) 0.6316(3) 0.0403(12) Uani 1 1 d .
C10 C 0.0634(3) 0.1970(3) 0.6783(4) 0.0397(12) Uani 1 1 d .
C11 C 0.1080(4) 0.2222(4) 0.8246(4) 0.0572(17) Uani 1 1 d .
H11A H 0.1470 0.2014 0.8744 0.086 Uiso 1 1 calc R
H11B H 0.0657 0.2267 0.8258 0.086 Uiso 1 1 calc R
H11C H 0.1222 0.2693 0.8177 0.086 Uiso 1 1 calc R
C12 C 0.1106(3) 0.0535(4) 0.8287(4) 0.0524(15) Uani 1 1 d .
H12A H 0.1522 0.0737 0.8769 0.079 Uiso 1 1 calc R
H12B H 0.1212 0.0048 0.8214 0.079 Uiso 1 1 calc R
H12C H 0.0700 0.0531 0.8333 0.079 Uiso 1 1 calc R
C13 C 0.0500(4) -0.0017(4) 0.6512(5) 0.0577(17) Uani 1 1 d .
H13A H 0.0723 -0.0113 0.6228 0.087 Uiso 1 1 calc R
H13B H -0.0016 -0.0084 0.6154 0.087 Uiso 1 1 calc R
H13C H 0.0692 -0.0344 0.6961 0.087 Uiso 1 1 calc R
C14 C 0.0087(3) 0.1340(5) 0.5445(4) 0.066(2) Uani 1 1 d .
H14A H 0.0182 0.0890 0.5279 0.099 Uiso 1 1 calc R
H14B H 0.0250 0.1737 0.5275 0.099 Uiso 1 1 calc R
H14C H -0.0425 0.1386 0.5205 0.099 Uiso 1 1 calc R
C15 C 0.0491(4) 0.2722(4) 0.6485(6) 0.069(2) Uani 1 1 d .
H15A H 0.0807 0.3045 0.6921 0.103 Uiso 1 1 calc R
H15B H -0.0006 0.2843 0.6270 0.103 Uiso 1 1 calc R
H15C H 0.0577 0.2768 0.6069 0.103 Uiso 1 1 calc R
C16 C 0.3966(3) 0.1363(3) 0.9534(3) 0.0434(13) Uani 1 1 d .
C17 C 0.3457(3) 0.1794(3) 0.9552(3) 0.0397(12) Uani 1 1 d .
C18 C 0.3382(3) 0.2451(3) 0.9155(3) 0.0423(12) Uani 1 1 d .
C19 C 0.3845(3) 0.2421(4) 0.8890(3) 0.0467(14) Uani 1 1 d .
C20 C 0.4215(3) 0.1761(4) 0.9138(3) 0.0470(14) Uani 1 1 d .
C21 C 0.4227(4) 0.0650(4) 0.9928(4) 0.069(2) Uani 1 1 d .
H21A H 0.4414 0.0381 0.9674 0.104 Uiso 1 1 calc R
H21B H 0.3831 0.0387 0.9879 0.104 Uiso 1 1 calc R
H21C H 0.4604 0.0718 1.0489 0.104 Uiso 1 1 calc R
C22 C 0.3106(4) 0.1598(4) 0.9964(4) 0.0525(15) Uani 1 1 d .
H22A H 0.2910 0.1117 0.9808 0.079 Uiso 1 1 calc R
H22B H 0.2721 0.1935 0.9816 0.079 Uiso 1 1 calc R
H22C H 0.3458 0.1615 1.0537 0.079 Uiso 1 1 calc R
C23 C 0.2944(4) 0.3088(4) 0.9083(4) 0.0577(16) Uani 1 1 d .
H23A H 0.2527 0.2928 0.9069 0.086 Uiso 1 1 calc R
H23B H 0.2788 0.3347 0.8595 0.086 Uiso 1 1 calc R
H23C H 0.3234 0.3403 0.9538 0.086 Uiso 1 1 calc R
C24 C 0.3940(4) 0.3009(5) 0.8461(4) 0.071(2) Uani 1 1 d .
H24A H 0.4163 0.2819 0.8204 0.107 Uiso 1 1 calc R
H24B H 0.4246 0.3380 0.8839 0.107 Uiso 1 1 calc R
H24C H 0.3475 0.3213 0.8060 0.107 Uiso 1 1 calc R
C25 C 0.4797(4) 0.1524(5) 0.9039(5) 0.078(3) Uani 1 1 d .
H25A H 0.4760 0.1009 0.8946 0.117 Uiso 1 1 calc R
H25B H 0.5263 0.1636 0.9520 0.117 Uiso 1 1 calc R
H25C H 0.4744 0.1771 0.8588 0.117 Uiso 1 1 calc R
C26 C 0.2020(3) 0.1895(4) 0.5522(3) 0.0434(13) Uani 1 1 d .
C27 C 0.2745(3) 0.2082(3) 0.6063(3) 0.0426(13) Uani 1 1 d .
C28 C 0.3178(3) 0.1464(4) 0.6261(4) 0.0443(13) Uani 1 1 d .
C29 C 0.2719(4) 0.0880(4) 0.5848(4) 0.0515(15) Uani 1 1 d .
C30 C 0.2001(3) 0.1154(4) 0.5391(3) 0.0496(15) Uani 1 1 d .
C31 C 0.1408(4) 0.2398(5) 0.5109(4) 0.065(2) Uani 1 1 d .
H31A H 0.0961 0.2129 0.4816 0.097 Uiso 1 1 calc R
H31B H 0.1448 0.2693 0.4742 0.097 Uiso 1 1 calc R
H31C H 0.1412 0.2703 0.5500 0.097 Uiso 1 1 calc R
C32 C 0.3008(4) 0.2828(4) 0.6317(4) 0.0582(17) Uani 1 1 d .
H32A H 0.3518 0.2819 0.6736 0.087 Uiso 1 1 calc R
H32B H 0.2750 0.3053 0.6517 0.087 Uiso 1 1 calc R
H32C H 0.2928 0.3098 0.5864 0.087 Uiso 1 1 calc R
C33 C 0.3978(3) 0.1445(4) 0.6766(4) 0.0556(17) Uani 1 1 d .
H33A H 0.4158 0.1797 0.7191 0.083 Uiso 1 1 calc R
H33B H 0.4157 0.1557 0.6441 0.083 Uiso 1 1 calc R
H33C H 0.4140 0.0970 0.6995 0.083 Uiso 1 1 calc R
C34 C 0.2936(5) 0.0135(4) 0.5816(6) 0.078(2) Uani 1 1 d .
H34A H 0.2564 -0.0196 0.5723 0.117 Uiso 1 1 calc R
H34B H 0.3383 0.0020 0.6319 0.117 Uiso 1 1 calc R
H34C H 0.3004 0.0095 0.5385 0.117 Uiso 1 1 calc R
C35 C 0.1347(4) 0.0717(5) 0.4813(4) 0.074(2) Uani 1 1 d .
H35A H 0.1379 0.0251 0.5045 0.111 Uiso 1 1 calc R
H35B H 0.1320 0.0654 0.4322 0.111 Uiso 1 1 calc R
H35C H 0.0920 0.0965 0.4699 0.111 Uiso 1 1 calc R
B1 B 0.5000 -0.0665(6) 0.7500 0.053(2) Uani 1 2 d S
F1 F 0.4951(4) -0.0208(4) 0.7980(4) 0.131(3) Uani 1 1 d .
F2 F 0.4402(4) -0.1041(4) 0.7071(4) 0.141(3) Uani 1 1 d .
B2 B 0.5000 0.3449(6) 0.7500 0.053(2) Uani 1 2 d S
F3 F 0.4408(4) 0.3835(3) 0.7238(5) 0.123(2) Uani 1 1 d .
F4 F 0.5133(4) 0.3009(4) 0.8084(4) 0.132(3) Uani 1 1 d .
H1 H 0.230(3) 0.199(3) 0.723(3) 0.022(12) Uiso 1 1 d .
H2 H 0.215(5) 0.165(5) 0.806(5) 0.09(3) Uiso 1 1 d .
H3 H 0.153(5) 0.135(5) 0.641(6) 0.09(3) Uiso 1 1 d .

loop_
_atom_site_aniso_label
_atom_site_aniso_U_11
_atom_site_aniso_U_22
_atom_site_aniso_U_33
_atom_site_aniso_U_23
_atom_site_aniso_U_13
_atom_site_aniso_U_12
Ru1 0.01922(18) 0.0337(2) 0.02384(19) -0.00157(14) 0.01091(15) -0.00309(13)
Ru2 0.02342(19) 0.0435(2) 0.0267(2) -0.00621(17) 0.01318(16) -0.00627(15)
Ru3 0.02392(19) 0.0424(2) 0.0258(2) -0.00047(16) 0.01329(16) 0.00157(15)
N1 0.037(2) 0.044(3) 0.045(3) 0.001(2) 0.023(2) 0.0029(19)
C1 0.031(3) 0.043(3) 0.050(3) 0.003(3) 0.017(2) -0.001(2)
C2 0.061(5) 0.050(4) 0.132(8) 0.024(5) 0.059(5) 0.008(3)
C3 0.071(5) 0.046(4) 0.142(9) 0.026(5) 0.060(6) 0.012(4)
C4 0.058(4) 0.045(4) 0.101(6) 0.009(4) 0.043(4) 0.015(3)
C5 0.044(3) 0.049(3) 0.054(4) 0.002(3) 0.025(3) 0.011(3)
C6 0.024(2) 0.045(3) 0.045(3) -0.005(2) 0.021(2) -0.003(2)
C7 0.023(2) 0.042(3) 0.039(3) 0.004(2) 0.019(2) -0.0014(19)
C8 0.023(2) 0.043(3) 0.043(3) -0.010(2) 0.015(2) -0.009(2)
C9 0.021(2) 0.060(3) 0.036(3) 0.003(2) 0.014(2) 0.002(2)
C10 0.027(2) 0.043(3) 0.050(3) 0.008(2) 0.022(2) 0.007(2)
C11 0.048(3) 0.068(4) 0.067(4) -0.025(4) 0.040(3) -0.006(3)
C12 0.045(3) 0.068(4) 0.048(3) 0.015(3) 0.028(3) -0.003(3)
C13 0.048(4) 0.050(4) 0.075(5) -0.026(3) 0.035(3) -0.020(3)
C14 0.029(3) 0.110(6) 0.042(4) 0.005(4) 0.009(3) 0.006(3)
C15 0.060(4) 0.055(4) 0.105(6) 0.033(4) 0.055(5) 0.022(3)
C16 0.028(3) 0.061(4) 0.029(3) -0.005(2) 0.009(2) -0.001(2)
C17 0.033(3) 0.057(3) 0.026(2) -0.009(2) 0.015(2) -0.008(2)
C18 0.036(3) 0.055(3) 0.029(3) -0.010(2) 0.014(2) -0.014(2)
C19 0.036(3) 0.065(4) 0.030(3) -0.012(3) 0.013(2) -0.024(3)
C20 0.025(2) 0.075(4) 0.037(3) -0.019(3) 0.015(2) -0.016(3)
C21 0.061(4) 0.079(5) 0.048(4) 0.008(4) 0.019(3) 0.019(4)
C22 0.060(4) 0.067(4) 0.040(3) -0.003(3) 0.034(3) -0.009(3)
C23 0.059(4) 0.055(4) 0.055(4) -0.012(3) 0.029(3) -0.004(3)
C24 0.080(5) 0.087(5) 0.041(3) -0.015(4) 0.031(4) -0.049(4)
C25 0.031(3) 0.132(8) 0.073(5) -0.037(5) 0.030(3) -0.021(4)
C26 0.041(3) 0.068(4) 0.025(2) 0.005(3) 0.021(2) 0.009(3)
C27 0.047(3) 0.059(3) 0.034(3) 0.008(3) 0.031(3) 0.007(3)
C28 0.036(3) 0.066(4) 0.038(3) 0.000(3) 0.025(3) 0.007(3)
C29 0.054(4) 0.062(4) 0.049(3) -0.012(3) 0.035(3) 0.005(3)
C30 0.043(3) 0.079(4) 0.026(3) -0.013(3) 0.019(2) -0.006(3)
C31 0.050(4) 0.097(6) 0.049(4) 0.029(4) 0.029(3) 0.026(4)
C32 0.067(4) 0.057(4) 0.062(4) 0.008(3) 0.044(4) 0.001(3)
C33 0.037(3) 0.082(5) 0.053(4) 0.015(3) 0.028(3) 0.009(3)
C34 0.098(7) 0.067(5) 0.090(6) -0.016(4) 0.066(6) 0.012(4)
C35 0.061(4) 0.105(6) 0.045(4) -0.033(4) 0.022(3) -0.018(4)
B1 0.050(6) 0.043(5) 0.072(7) 0.000 0.039(5) 0.000
F1 0.111(5) 0.165(7) 0.115(5) -0.026(5) 0.063(4) 0.038(5)
F2 0.105(5) 0.105(5) 0.130(6) 0.016(4) 0.016(4) -0.057(4)
B2 0.068(7) 0.040(5) 0.063(7) 0.000 0.044(6) 0.000
F3 0.113(5) 0.074(3) 0.149(6) -0.005(4) 0.055(5) 0.039(3)
F4 0.101(5) 0.162(6) 0.140(6) 0.073(5) 0.072(4) 0.012(4)

loop_
_atom_type_symbol
_atom_type_description
_atom_type_scat_dispersion_real
_atom_type_scat_dispersion_imag
_atom_type_scat_source
C C 0.0033 0.0016 'International Tables Vol C Tables 4.2.6.8 and 6.1.1.4'
H H 0.0000 0.0000 'International Tables Vol C Tables 4.2.6.8 and 6.1.1.4'
B B 0.0013 0.0007 'International Tables Vol C Tables 4.2.6.8 and 6.1.1.4'
F F 0.0171 0.0103 'International Tables Vol C Tables 4.2.6.8 and 6.1.1.4'
N N 0.0061 0.0033 'International Tables Vol C Tables 4.2.6.8 and 6.1.1.4'
Ru Ru -1.2594 0.8363 'International Tables Vol C Tables 4.2.6.8 and 6.1.1.4'

loop_
_geom_angle_atom_site_label_1
_geom_angle_atom_site_label_2
_geom_angle_atom_site_label_3
_geom_angle
_geom_angle_site_symmetry_1
_geom_angle_site_symmetry_3
C1 Ru1 C8 104.4(2) . .
C1 Ru1 C7 106.1(2) . .
C8 Ru1 C7 37.9(2) . .
C1 Ru1 C9 133.4(2) . .
C8 Ru1 C9 37.8(2) . .
C7 Ru1 C9 62.9(2) . .
C1 Ru1 C6 137.5(2) . .
C8 Ru1 C6 63.1(2) . .
C7 Ru1 C6 38.3(2) . .
C9 Ru1 C6 61.8(2) . .
C1 Ru1 C10 167.0(2) . .
C8 Ru1 C10 62.8(2) . .
C7 Ru1 C10 62.90(19) . .
C9 Ru1 C10 36.8(2) . .
C6 Ru1 C10 36.8(2) . .
C1 Ru1 Ru2 56.17(16) . .
C8 Ru1 Ru2 151.87(16) . .
C7 Ru1 Ru2 122.17(14) . .
C9 Ru1 Ru2 169.38(16) . .
C6 Ru1 Ru2 115.39(14) . .
C10 Ru1 Ru2 134.71(15) . .
C1 Ru1 Ru3 62.57(17) . .
C8 Ru1 Ru3 126.78(15) . .
C7 Ru1 Ru3 161.01(14) . .
C9 Ru1 Ru3 112.54(15) . .
C6 Ru1 Ru3 158.43(15) . .
C10 Ru1 Ru3 125.76(15) . .
Ru2 Ru1 Ru3 65.912(14) . .
N1 Ru2 C17 139.3(2) . .
N1 Ru2 C16 106.8(2) . .
C17 Ru2 C16 38.6(2) . .
N1 Ru2 C18 166.7(2) . .
C17 Ru2 C18 38.7(2) . .
C16 Ru2 C18 64.7(2) . .
N1 Ru2 C19 129.6(2) . .
C17 Ru2 C19 64.4(2) . .
C16 Ru2 C19 64.3(2) . .
C18 Ru2 C19 38.4(2) . .
N1 Ru2 C20 103.1(2) . .
C17 Ru2 C20 64.0(2) . .
C16 Ru2 C20 38.3(2) . .
C18 Ru2 C20 63.7(2) . .
C19 Ru2 C20 37.8(3) . .
N1 Ru2 C1 35.26(19) . .
C17 Ru2 C1 124.8(2) . .
C16 Ru2 C1 114.1(2) . .
C18 Ru2 C1 156.4(2) . .
C19 Ru2 C1 164.8(2) . .
C20 Ru2 C1 131.4(2) . .
N1 Ru2 Ru1 74.06(13) . .
C17 Ru2 Ru1 120.50(14) . .
C16 Ru2 Ru1 145.66(17) . .
C18 Ru2 Ru1 118.90(16) . .
C19 Ru2 Ru1 141.84(18) . .
C20 Ru2 Ru1 175.46(15) . .
C1 Ru2 Ru1 47.65(14) . .
N1 Ru2 Ru3 43.73(13) . .
C17 Ru2 Ru3 176.51(16) . .
C16 Ru2 Ru3 144.77(16) . .
C18 Ru2 Ru3 138.97(16) . .
C19 Ru2 Ru3 115.38(15) . .
C20 Ru2 Ru3 118.23(15) . .
C1 Ru2 Ru3 56.24(16) . .
Ru1 Ru2 Ru3 57.262(13) . .
N1 Ru3 C30 135.5(2) . .
N1 Ru3 C29 104.8(2) . .
C30 Ru3 C29 38.9(2) . .
N1 Ru3 C27 134.4(2) . .
C30 Ru3 C27 63.3(2) . .
C29 Ru3 C27 63.5(2) . .
N1 Ru3 C26 168.26(19) . .
C30 Ru3 C26 38.1(3) . .
C29 Ru3 C26 64.5(2) . .
C27 Ru3 C26 37.9(2) . .
N1 Ru3 C28 104.9(2) . .
C30 Ru3 C28 63.8(2) . .
C29 Ru3 C28 37.8(2) . .
C27 Ru3 C28 37.9(2) . .
C26 Ru3 C28 63.9(2) . .
N1 Ru3 C1 31.94(18) . .
C30 Ru3 C1 131.7(2) . .
C29 Ru3 C1 122.0(2) . .
C27 Ru3 C1 163.5(2) . .
C26 Ru3 C1 157.6(2) . .
C28 Ru3 C1 135.7(2) . .
N1 Ru3 Ru1 74.51(13) . .
C30 Ru3 Ru1 123.58(17) . .
C29 Ru3 Ru1 151.91(19) . .
C27 Ru3 Ru1 136.77(15) . .
C26 Ru3 Ru1 117.16(14) . .
C28 Ru3 Ru1 170.29(17) . .
C1 Ru3 Ru1 45.91(13) . .
N1 Ru3 Ru2 45.17(14) . .
C30 Ru3 Ru2 179.2(2) . .
C29 Ru3 Ru2 141.11(18) . .
C27 Ru3 Ru2 115.92(16) . .
C26 Ru3 Ru2 141.15(17) . .
C28 Ru3 Ru2 115.69(16) . .
C1 Ru3 Ru2 49.13(14) . .
Ru1 Ru3 Ru2 56.826(13) . .
C1 N1 C5 123.1(5) . .
C1 N1 Ru3 95.0(4) . .
C5 N1 Ru3 126.5(4) . .
C1 N1 Ru2 81.3(3) . .
C5 N1 Ru2 127.4(4) . .
Ru3 N1 Ru2 91.10(19) . .
N1 C1 C2 116.2(5) . .
N1 C1 Ru1 117.0(4) . .
C2 C1 Ru1 126.5(5) . .
N1 C1 Ru2 63.4(3) . .
C2 C1 Ru2 135.5(6) . .
Ru1 C1 Ru2 76.18(19) . .
N1 C1 Ru3 53.0(3) . .
C2 C1 Ru3 144.3(6) . .
Ru1 C1 Ru3 71.52(18) . .
Ru2 C1 Ru3 74.63(17) . .
C3 C2 C1 120.5(7) . .
C2 C3 C4 120.5(7) . .
C5 C4 C3 119.6(7) . .
C4 C5 N1 120.1(6) . .
C10 C6 C7 108.1(5) . .
C10 C6 C11 126.4(6) . .
C7 C6 C11 125.1(5) . .
C10 C6 Ru1 72.7(3) . .
C7 C6 Ru1 69.3(3) . .
C11 C6 Ru1 129.6(4) . .
C8 C7 C6 107.3(5) . .
C8 C7 C12 127.3(5) . .
C6 C7 C12 124.9(5) . .
C8 C7 Ru1 70.8(3) . .
C6 C7 Ru1 72.4(3) . .
C12 C7 Ru1 128.2(4) . .
C7 C8 C9 107.9(5) . .
C7 C8 C13 127.5(6) . .
C9 C8 C13 124.2(6) . .
C7 C8 Ru1 71.4(3) . .
C9 C8 Ru1 72.8(3) . .
C13 C8 Ru1 126.7(4) . .
C10 C9 C8 108.7(5) . .
C10 C9 C14 125.2(6) . .
C8 C9 C14 125.6(6) . .
C10 C9 Ru1 72.9(3) . .
C8 C9 Ru1 69.4(3) . .
C14 C9 Ru1 130.0(4) . .
C9 C10 C6 107.9(5) . .
C9 C10 C15 125.8(6) . .
C6 C10 C15 126.2(6) . .
C9 C10 Ru1 70.3(3) . .
C6 C10 Ru1 70.5(3) . .
C15 C10 Ru1 127.6(4) . .
C17 C16 C20 107.5(6) . .
C17 C16 C21 124.9(6) . .
C20 C16 C21 127.4(6) . .
C17 C16 Ru2 70.2(3) . .
C20 C16 Ru2 72.3(3) . .
C21 C16 Ru2 126.9(5) . .
C16 C17 C18 108.3(5) . .
C16 C17 C22 124.8(6) . .
C18 C17 C22 126.8(6) . .
C16 C17 Ru2 71.2(3) . .
C18 C17 Ru2 71.3(3) . .
C22 C17 Ru2 126.2(4) . .
C19 C18 C17 107.6(5) . .
C19 C18 C23 125.4(6) . .
C17 C18 C23 126.9(5) . .
C19 C18 Ru2 71.3(3) . .
C17 C18 Ru2 69.9(3) . .
C23 C18 Ru2 127.9(4) . .
C20 C19 C18 108.2(5) . .
C20 C19 C24 126.8(6) . .
C18 C19 C24 124.9(7) . .
C20 C19 Ru2 71.9(3) . .
C18 C19 Ru2 70.4(3) . .
C24 C19 Ru2 125.8(4) . .
C19 C20 C16 108.3(5) . .
C19 C20 C25 126.6(7) . .
C16 C20 C25 125.0(7) . .
C19 C20 Ru2 70.3(3) . .
C16 C20 Ru2 69.4(3) . .
C25 C20 Ru2 128.0(4) . .
C30 C26 C27 106.8(5) . .
C30 C26 C31 126.8(6) . .
C27 C26 C31 126.1(7) . .
C30 C26 Ru3 69.8(3) . .
C27 C26 Ru3 71.0(3) . .
C31 C26 Ru3 128.9(4) . .
C26 C27 C28 109.5(6) . .
C26 C27 C32 124.4(6) . .
C28 C27 C32 125.9(6) . .
C26 C27 Ru3 71.1(3) . .
C28 C27 Ru3 71.8(3) . .
C32 C27 Ru3 128.0(4) . .
C29 C28 C27 107.5(5) . .
C29 C28 C33 126.2(6) . .
C27 C28 C33 126.1(6) . .
C29 C28 Ru3 70.2(3) . .
C27 C28 Ru3 70.3(3) . .
C33 C28 Ru3 128.3(4) . .
C28 C29 C30 107.1(6) . .
C28 C29 C34 126.8(6) . .
C30 C29 C34 125.7(7) . .
C28 C29 Ru3 72.0(3) . .
C30 C29 Ru3 69.6(3) . .
C34 C29 Ru3 128.5(5) . .
C26 C30 C29 109.0(5) . .
C26 C30 C35 126.3(6) . .
C29 C30 C35 124.5(7) . .
C26 C30 Ru3 72.1(3) . .
C29 C30 Ru3 71.5(3) . .
C35 C30 Ru3 126.6(5) . .
F2 B1 F2 115.9(10) . 2_656
F2 B1 F1 110.1(5) . .
F2 B1 F1 109.2(4) 2_656 .
F2 B1 F1 109.2(4) . 2_656
F2 B1 F1 110.1(5) 2_656 2_656
F1 B1 F1 101.4(10) . 2_656
F4 B2 F4 103.9(11) . 2_656
F4 B2 F3 111.1(5) . .
F4 B2 F3 107.7(4) 2_656 .
F4 B2 F3 107.7(4) . 2_656
F4 B2 F3 111.1(5) 2_656 2_656
F3 B2 F3 114.7(10) . 2_656

loop_
_geom_bond_atom_site_label_1
_geom_bond_atom_site_label_2
_geom_bond_distance
_geom_bond_site_symmetry_2
Ru1 C1 2.084(6) .
Ru1 C8 2.184(5) .
Ru1 C7 2.192(5) .
Ru1 C9 2.229(5) .
Ru1 C6 2.234(5) .
Ru1 C10 2.262(5) .
Ru1 Ru2 2.7389(5) .
Ru1 Ru3 2.7525(5) .
Ru2 N1 2.119(5) .
Ru2 C17 2.155(5) .
Ru2 C16 2.168(6) .
Ru2 C18 2.173(6) .
Ru2 C19 2.185(5) .
Ru2 C20 2.206(5) .
Ru2 C1 2.343(6) .
Ru2 Ru3 2.9873(6) .
Ru3 N1 2.065(5) .
Ru3 C30 2.155(5) .
Ru3 C29 2.180(6) .
Ru3 C27 2.183(6) .
Ru3 C26 2.184(5) .
Ru3 C28 2.203(5) .
Ru3 C1 2.576(6) .
N1 C1 1.368(7) .
N1 C5 1.384(7) .
C1 C2 1.429(9) .
C2 C3 1.370(11) .
C3 C4 1.399(11) .
C4 C5 1.345(10) .
C6 C10 1.420(8) .
C6 C7 1.451(8) .
C6 C11 1.502(8) .
C7 C8 1.420(8) .
C7 C12 1.498(8) .
C8 C9 1.431(8) .
C8 C13 1.507(8) .
C9 C10 1.418(8) .
C9 C14 1.478(9) .
C10 C15 1.502(8) .
C16 C17 1.430(8) .
C16 C20 1.435(9) .
C16 C21 1.503(10) .
C17 C18 1.435(9) .
C17 C22 1.497(8) .
C18 C19 1.432(8) .
C18 C23 1.510(9) .
C19 C20 1.424(10) .
C19 C24 1.502(9) .
C20 C25 1.513(9) .
C26 C30 1.416(10) .
C26 C27 1.417(8) .
C26 C31 1.490(9) .
C27 C28 1.426(8) .
C27 C32 1.498(9) .
C28 C29 1.420(9) .
C28 C33 1.502(8) .
C29 C30 1.444(9) .
C29 C34 1.499(10) .
C30 C35 1.516(9) .
B1 F2 1.331(8) .
B1 F2 1.331(8) 2_656
B1 F1 1.356(9) .
B1 F1 1.356(9) 2_656
B2 F4 1.340(9) .
B2 F4 1.340(9) 2_656
B2 F3 1.345(8) .
B2 F3 1.345(8) 2_656

loop_
_geom_torsion_atom_site_label_1
_geom_torsion_atom_site_label_2
_geom_torsion_atom_site_label_3
_geom_torsion_atom_site_label_4
_geom_torsion
C1 Ru1 Ru2 N1 27.3(2)
C8 Ru1 Ru2 N1 78.9(3)
C7 Ru1 Ru2 N1 115.7(2)
C9 Ru1 Ru2 N1 -128.7(8)
C6 Ru1 Ru2 N1 159.0(2)
C10 Ru1 Ru2 N1 -162.1(2)
Ru3 Ru1 Ru2 N1 -44.78(14)
C1 Ru1 Ru2 C17 -111.1(3)
C8 Ru1 Ru2 C17 -59.4(4)
C7 Ru1 Ru2 C17 -22.7(3)
C9 Ru1 Ru2 C17 92.9(8)
C6 Ru1 Ru2 C17 20.6(3)
C10 Ru1 Ru2 C17 59.6(3)
Ru3 Ru1 Ru2 C17 176.9(2)
C1 Ru1 Ru2 C16 -69.2(4)
C8 Ru1 Ru2 C16 -17.6(4)
C7 Ru1 Ru2 C16 19.2(3)
C9 Ru1 Ru2 C16 134.8(9)
C6 Ru1 Ru2 C16 62.4(3)
C10 Ru1 Ru2 C16 101.4(4)
Ru3 Ru1 Ru2 C16 -141.3(3)
C1 Ru1 Ru2 C18 -155.9(3)
C8 Ru1 Ru2 C18 -104.3(4)
C7 Ru1 Ru2 C18 -67.5(2)
C9 Ru1 Ru2 C18 48.1(8)
C6 Ru1 Ru2 C18 -24.2(2)
C10 Ru1 Ru2 C18 14.8(3)
Ru3 Ru1 Ru2 C18 132.03(18)
C1 Ru1 Ru2 C19 162.4(3)
C8 Ru1 Ru2 C19 -145.9(4)
C7 Ru1 Ru2 C19 -109.2(3)
C9 Ru1 Ru2 C19 6.5(8)
C6 Ru1 Ru2 C19 -65.9(3)
C10 Ru1 Ru2 C19 -26.9(3)
Ru3 Ru1 Ru2 C19 90.4(3)
C1 Ru1 Ru2 C20 80(2)
C8 Ru1 Ru2 C20 131(2)
C7 Ru1 Ru2 C20 168(2)
C9 Ru1 Ru2 C20 -76(3)
C6 Ru1 Ru2 C20 -149(2)
C10 Ru1 Ru2 C20 -110(2)
Ru3 Ru1 Ru2 C20 7(2)
C8 Ru1 Ru2 C1 51.6(4)
C7 Ru1 Ru2 C1 88.4(3)
C9 Ru1 Ru2 C1 -156.0(8)
C6 Ru1 Ru2 C1 131.7(3)
C10 Ru1 Ru2 C1 170.7(3)
Ru3 Ru1 Ru2 C1 -72.1(2)
C1 Ru1 Ru2 Ru3 72.1(2)
C8 Ru1 Ru2 Ru3 123.7(3)
C7 Ru1 Ru2 Ru3 160.47(17)
C9 Ru1 Ru2 Ru3 -83.9(8)
C6 Ru1 Ru2 Ru3 -156.26(16)
C10 Ru1 Ru2 Ru3 -117.3(2)
C1 Ru1 Ru3 N1 -16.8(2)
C8 Ru1 Ru3 N1 -104.5(2)
C7 Ru1 Ru3 N1 -73.4(4)
C9 Ru1 Ru3 N1 -145.3(2)
C6 Ru1 Ru3 N1 144.6(4)
C10 Ru1 Ru3 N1 175.0(2)
Ru2 Ru1 Ru3 N1 46.15(14)
C1 Ru1 Ru3 C30 118.0(3)
C8 Ru1 Ru3 C30 30.2(3)
C7 Ru1 Ru3 C30 61.3(5)
C9 Ru1 Ru3 C30 -10.6(3)
C6 Ru1 Ru3 C30 -80.7(4)
C10 Ru1 Ru3 C30 -50.2(3)
Ru2 Ru1 Ru3 C30 -179.1(2)
C1 Ru1 Ru3 C29 75.7(4)
C8 Ru1 Ru3 C29 -12.1(4)
C7 Ru1 Ru3 C29 19.0(6)
C9 Ru1 Ru3 C29 -52.8(4)
C6 Ru1 Ru3 C29 -122.9(5)
C10 Ru1 Ru3 C29 -92.5(4)
Ru2 Ru1 Ru3 C29 138.6(4)
C1 Ru1 Ru3 C27 -156.8(3)
C8 Ru1 Ru3 C27 115.5(3)
C7 Ru1 Ru3 C27 146.6(5)
C9 Ru1 Ru3 C27 74.7(3)
C6 Ru1 Ru3 C27 4.6(4)
C10 Ru1 Ru3 C27 35.0(3)
Ru2 Ru1 Ru3 C27 -93.8(2)
C1 Ru1 Ru3 C26 161.8(3)
C8 Ru1 Ru3 C26 74.1(3)
C7 Ru1 Ru3 C26 105.2(5)
C9 Ru1 Ru3 C26 33.3(3)
C6 Ru1 Ru3 C26 -36.8(4)
C10 Ru1 Ru3 C26 -6.4(3)
Ru2 Ru1 Ru3 C26 -135.3(2)
C1 Ru1 Ru3 C28 -104.3(10)
C8 Ru1 Ru3 C28 167.9(10)
C7 Ru1 Ru3 C28 -161.0(10)
C9 Ru1 Ru3 C28 127.2(10)
C6 Ru1 Ru3 C28 57.0(10)
C10 Ru1 Ru3 C28 87.5(10)
Ru2 Ru1 Ru3 C28 -41.4(10)
C8 Ru1 Ru3 C1 -87.7(3)
C7 Ru1 Ru3 C1 -56.6(5)
C9 Ru1 Ru3 C1 -128.5(3)
C6 Ru1 Ru3 C1 161.4(4)
C10 Ru1 Ru3 C1 -168.2(3)
Ru2 Ru1 Ru3 C1 62.93(19)
C1 Ru1 Ru3 Ru2 -62.93(19)
C8 Ru1 Ru3 Ru2 -150.68(19)
C7 Ru1 Ru3 Ru2 -119.6(4)
C9 Ru1 Ru3 Ru2 168.56(17)
C6 Ru1 Ru3 Ru2 98.4(4)
C10 Ru1 Ru3 Ru2 128.88(19)
C17 Ru2 Ru3 N1 -152(3)
C16 Ru2 Ru3 N1 40.8(3)
C18 Ru2 Ru3 N1 160.6(3)
C19 Ru2 Ru3 N1 121.6(3)
C20 Ru2 Ru3 N1 79.1(3)
C1 Ru2 Ru3 N1 -43.8(2)
Ru1 Ru2 Ru3 N1 -101.52(18)
N1 Ru2 Ru3 C30 -139(13)
C17 Ru2 Ru3 C30 68(13)
C16 Ru2 Ru3 C30 -99(13)
C18 Ru2 Ru3 C30 21(13)
C19 Ru2 Ru3 C30 -18(13)
C20 Ru2 Ru3 C30 -60(13)
C1 Ru2 Ru3 C30 177(100)
Ru1 Ru2 Ru3 C30 119(13)
N1 Ru2 Ru3 C29 -48.7(4)
C17 Ru2 Ru3 C29 159(3)
C16 Ru2 Ru3 C29 -8.0(4)
C18 Ru2 Ru3 C29 111.9(4)
C19 Ru2 Ru3 C29 72.9(4)
C20 Ru2 Ru3 C29 30.4(4)
C1 Ru2 Ru3 C29 -92.5(3)
Ru1 Ru2 Ru3 C29 -150.3(3)
N1 Ru2 Ru3 C27 -127.9(2)
C17 Ru2 Ru3 C27 80(3)
C16 Ru2 Ru3 C27 -87.1(3)
C18 Ru2 Ru3 C27 32.7(3)
C19 Ru2 Ru3 C27 -6.3(3)
C20 Ru2 Ru3 C27 -48.8(3)
C1 Ru2 Ru3 C27 -171.7(2)
Ru1 Ru2 Ru3 C27 130.55(17)
N1 Ru2 Ru3 C26 -165.2(3)
C17 Ru2 Ru3 C26 43(3)
C16 Ru2 Ru3 C26 -124.4(4)
C18 Ru2 Ru3 C26 -4.5(3)
C19 Ru2 Ru3 C26 -43.5(3)
C20 Ru2 Ru3 C26 -86.0(3)
C1 Ru2 Ru3 C26 151.1(3)
Ru1 Ru2 Ru3 C26 93.3(2)
N1 Ru2 Ru3 C28 -85.6(3)
C17 Ru2 Ru3 C28 122(3)
C16 Ru2 Ru3 C28 -44.8(3)
C18 Ru2 Ru3 C28 75.0(3)
C19 Ru2 Ru3 C28 36.0(3)
C20 Ru2 Ru3 C28 -6.4(3)
C1 Ru2 Ru3 C28 -129.4(3)
Ru1 Ru2 Ru3 C28 172.89(19)
N1 Ru2 Ru3 C1 43.8(2)
C17 Ru2 Ru3 C1 -109(3)
C16 Ru2 Ru3 C1 84.5(3)
C18 Ru2 Ru3 C1 -155.6(3)
C19 Ru2 Ru3 C1 165.4(3)
C20 Ru2 Ru3 C1 122.9(3)
Ru1 Ru2 Ru3 C1 -57.75(17)
N1 Ru2 Ru3 Ru1 101.52(18)
C17 Ru2 Ru3 Ru1 -51(3)
C16 Ru2 Ru3 Ru1 142.3(3)
C18 Ru2 Ru3 Ru1 -97.8(2)
C19 Ru2 Ru3 Ru1 -136.9(2)
C20 Ru2 Ru3 Ru1 -179.3(2)
C1 Ru2 Ru3 Ru1 57.75(17)
C30 Ru3 N1 C1 -99.4(4)
C29 Ru3 N1 C1 -127.8(4)
C27 Ru3 N1 C1 165.0(4)
C26 Ru3 N1 C1 -150.7(10)
C28 Ru3 N1 C1 -167.0(4)
Ru1 Ru3 N1 C1 23.1(3)
Ru2 Ru3 N1 C1 81.4(3)
C30 Ru3 N1 C5 38.9(6)
C29 Ru3 N1 C5 10.5(6)
C27 Ru3 N1 C5 -56.7(6)
C26 Ru3 N1 C5 -12.4(14)
C28 Ru3 N1 C5 -28.6(6)
C1 Ru3 N1 C5 138.3(7)
Ru1 Ru3 N1 C5 161.4(5)
Ru2 Ru3 N1 C5 -140.3(6)
C30 Ru3 N1 Ru2 179.2(2)
C29 Ru3 N1 Ru2 150.8(2)
C27 Ru3 N1 Ru2 83.6(3)
C26 Ru3 N1 Ru2 127.9(10)
C28 Ru3 N1 Ru2 111.6(2)
C1 Ru3 N1 Ru2 -81.4(3)
Ru1 Ru3 N1 Ru2 -58.33(11)
C17 Ru2 N1 C1 82.6(4)
C16 Ru2 N1 C1 108.2(4)
C18 Ru2 N1 C1 156.3(8)
C19 Ru2 N1 C1 178.5(3)
C20 Ru2 N1 C1 147.7(4)
Ru1 Ru2 N1 C1 -35.9(3)
Ru3 Ru2 N1 C1 -94.9(3)
C17 Ru2 N1 C5 -42.8(6)
C16 Ru2 N1 C5 -17.1(6)
C18 Ru2 N1 C5 31.0(12)
C19 Ru2 N1 C5 53.1(6)
C20 Ru2 N1 C5 22.4(6)
C1 Ru2 N1 C5 -125.3(7)
Ru1 Ru2 N1 C5 -161.3(5)
Ru3 Ru2 N1 C5 139.7(6)
C17 Ru2 N1 Ru3 177.5(2)
C16 Ru2 N1 Ru3 -156.8(2)
C18 Ru2 N1 Ru3 -108.8(9)
C19 Ru2 N1 Ru3 -86.6(3)
C20 Ru2 N1 Ru3 -117.3(2)
C1 Ru2 N1 Ru3 94.9(3)
Ru1 Ru2 N1 Ru3 59.00(12)
C5 N1 C1 C2 -0.6(10)
Ru3 N1 C1 C2 139.7(6)
Ru2 N1 C1 C2 -129.9(7)
C5 N1 C1 Ru1 -174.4(5)
Ru3 N1 C1 Ru1 -34.0(4)
Ru2 N1 C1 Ru1 56.3(4)
C5 N1 C1 Ru2 129.3(6)
Ru3 N1 C1 Ru2 -90.34(19)
C5 N1 C1 Ru3 -140.3(6)
Ru2 N1 C1 Ru3 90.34(19)
C8 Ru1 C1 N1 152.4(4)
C7 Ru1 C1 N1 -168.3(4)
C9 Ru1 C1 N1 124.1(4)
C6 Ru1 C1 N1 -141.9(4)
C10 Ru1 C1 N1 160.7(8)
Ru2 Ru1 C1 N1 -50.0(4)
Ru3 Ru1 C1 N1 28.1(4)
C8 Ru1 C1 C2 -20.6(8)
C7 Ru1 C1 C2 18.7(8)
C9 Ru1 C1 C2 -49.0(8)
C6 Ru1 C1 C2 45.1(8)
C10 Ru1 C1 C2 -12.3(15)
Ru2 Ru1 C1 C2 137.0(8)
Ru3 Ru1 C1 C2 -144.9(8)
C8 Ru1 C1 Ru2 -157.57(17)
C7 Ru1 C1 Ru2 -118.30(18)
C9 Ru1 C1 Ru2 174.1(2)
C6 Ru1 C1 Ru2 -91.9(3)
C10 Ru1 C1 Ru2 -149.3(10)
Ru3 Ru1 C1 Ru2 78.13(12)
C8 Ru1 C1 Ru3 124.30(17)
C7 Ru1 C1 Ru3 163.57(15)
C9 Ru1 C1 Ru3 95.9(3)
C6 Ru1 C1 Ru3 -170.0(2)
C10 Ru1 C1 Ru3 132.6(10)
Ru2 Ru1 C1 Ru3 -78.13(12)
C17 Ru2 C1 N1 -128.1(3)
C16 Ru2 C1 N1 -85.1(4)
C18 Ru2 C1 N1 -166.7(5)
C19 Ru2 C1 N1 -4.5(10)
C20 Ru2 C1 N1 -43.8(4)
Ru1 Ru2 C1 N1 130.2(4)
Ru3 Ru2 C1 N1 55.9(3)
N1 Ru2 C1 C2 101.3(8)
C17 Ru2 C1 C2 -26.8(8)
C16 Ru2 C1 C2 16.2(7)
C18 Ru2 C1 C2 -65.4(9)
C19 Ru2 C1 C2 96.8(11)
C20 Ru2 C1 C2 57.4(8)
Ru1 Ru2 C1 C2 -128.5(8)
Ru3 Ru2 C1 C2 157.2(7)
N1 Ru2 C1 Ru1 -130.2(4)
C17 Ru2 C1 Ru1 101.7(2)
C16 Ru2 C1 Ru1 144.7(2)
C18 Ru2 C1 Ru1 63.1(6)
C19 Ru2 C1 Ru1 -134.7(8)
C20 Ru2 C1 Ru1 -174.0(2)
Ru3 Ru2 C1 Ru1 -74.28(15)
N1 Ru2 C1 Ru3 -55.9(3)
C17 Ru2 C1 Ru3 175.97(19)
C16 Ru2 C1 Ru3 -141.01(19)
C18 Ru2 C1 Ru3 137.4(5)
C19 Ru2 C1 Ru3 -60.4(9)
C20 Ru2 C1 Ru3 -99.8(3)
Ru1 Ru2 C1 Ru3 74.28(15)
C30 Ru3 C1 N1 112.0(4)
C29 Ru3 C1 N1 64.3(4)
C27 Ru3 C1 N1 -40.7(9)
C26 Ru3 C1 N1 164.8(5)
C28 Ru3 C1 N1 18.2(5)
Ru1 Ru3 C1 N1 -148.3(4)
Ru2 Ru3 C1 N1 -68.0(3)
N1 Ru3 C1 C2 -84.2(8)
C30 Ru3 C1 C2 27.9(9)
C29 Ru3 C1 C2 -19.9(9)
C27 Ru3 C1 C2 -124.9(9)
C26 Ru3 C1 C2 80.7(10)
C28 Ru3 C1 C2 -66.0(9)
Ru1 Ru3 C1 C2 127.5(9)
Ru2 Ru3 C1 C2 -152.2(9)
N1 Ru3 C1 Ru1 148.3(4)
C30 Ru3 C1 Ru1 -99.7(3)
C29 Ru3 C1 Ru1 -147.4(2)
C27 Ru3 C1 Ru1 107.5(7)
C26 Ru3 C1 Ru1 -46.9(6)
C28 Ru3 C1 Ru1 166.5(2)
Ru2 Ru3 C1 Ru1 80.26(17)
N1 Ru3 C1 Ru2 68.0(3)
C30 Ru3 C1 Ru2 -179.9(2)
C29 Ru3 C1 Ru2 132.3(2)
C27 Ru3 C1 Ru2 27.3(8)
C26 Ru3 C1 Ru2 -127.1(5)
C28 Ru3 C1 Ru2 86.2(3)
Ru1 Ru3 C1 Ru2 -80.26(17)
N1 C1 C2 C3 0.5(13)
Ru1 C1 C2 C3 173.5(8)
Ru2 C1 C2 C3 -77.3(12)
Ru3 C1 C2 C3 62.8(14)
C1 C2 C3 C4 0.6(16)
C2 C3 C4 C5 -1.5(16)
C3 C4 C5 N1 1.4(13)
C1 N1 C5 C4 -0.3(10)
Ru3 N1 C5 C4 -128.1(7)
Ru2 N1 C5 C4 105.4(8)
C1 Ru1 C6 C10 -161.5(3)
C8 Ru1 C6 C10 -79.7(4)
C7 Ru1 C6 C10 -117.8(4)
C9 Ru1 C6 C10 -36.8(3)
Ru2 Ru1 C6 C10 131.7(3)
Ru3 Ru1 C6 C10 43.3(6)
C1 Ru1 C6 C7 -43.7(4)
C8 Ru1 C6 C7 38.1(3)
C9 Ru1 C6 C7 81.0(3)
C10 Ru1 C6 C7 117.8(4)
Ru2 Ru1 C6 C7 -110.5(3)
Ru3 Ru1 C6 C7 161.1(3)
C1 Ru1 C6 C11 75.3(7)
C8 Ru1 C6 C11 157.1(7)
C7 Ru1 C6 C11 119.0(7)
C9 Ru1 C6 C11 -160.0(7)
C10 Ru1 C6 C11 -123.2(7)
Ru2 Ru1 C6 C11 8.5(6)
Ru3 Ru1 C6 C11 -79.9(7)
C10 C6 C7 C8 0.1(5)
C11 C6 C7 C8 172.9(5)
Ru1 C6 C7 C8 -62.6(3)
C10 C6 C7 C12 -172.5(5)
C11 C6 C7 C12 0.3(8)
Ru1 C6 C7 C12 124.8(5)
C10 C6 C7 Ru1 62.7(3)
C11 C6 C7 Ru1 -124.5(5)
C1 Ru1 C7 C8 -92.9(4)
C9 Ru1 C7 C8 38.1(3)
C6 Ru1 C7 C8 116.2(4)
C10 Ru1 C7 C8 79.6(4)
Ru2 Ru1 C7 C8 -152.6(3)
Ru3 Ru1 C7 C8 -42.4(6)
C1 Ru1 C7 C6 151.0(3)
C8 Ru1 C7 C6 -116.2(4)
C9 Ru1 C7 C6 -78.1(3)
C10 Ru1 C7 C6 -36.5(3)
Ru2 Ru1 C7 C6 91.2(3)
Ru3 Ru1 C7 C6 -158.6(3)
C1 Ru1 C7 C12 29.9(6)
C8 Ru1 C7 C12 122.8(7)
C9 Ru1 C7 C12 160.9(6)
C6 Ru1 C7 C12 -121.0(7)
C10 Ru1 C7 C12 -157.6(6)
Ru2 Ru1 C7 C12 -29.9(6)
Ru3 Ru1 C7 C12 80.4(7)
C6 C7 C8 C9 -0.4(5)
C12 C7 C8 C9 172.0(5)
Ru1 C7 C8 C9 -64.1(3)
C6 C7 C8 C13 -173.9(5)
C12 C7 C8 C13 -1.6(9)
Ru1 C7 C8 C13 122.4(6)
C6 C7 C8 Ru1 63.7(3)
C12 C7 C8 Ru1 -123.9(5)
C1 Ru1 C8 C7 97.8(3)
C9 Ru1 C8 C7 -116.4(5)
C6 Ru1 C8 C7 -38.5(3)
C10 Ru1 C8 C7 -80.1(3)
Ru2 Ru1 C8 C7 55.6(5)
Ru3 Ru1 C8 C7 164.1(2)
C1 Ru1 C8 C9 -145.8(3)
C7 Ru1 C8 C9 116.4(5)
C6 Ru1 C8 C9 77.9(4)
C10 Ru1 C8 C9 36.3(3)
Ru2 Ru1 C8 C9 172.0(3)
Ru3 Ru1 C8 C9 -79.5(3)
C1 Ru1 C8 C13 -25.6(6)
C7 Ru1 C8 C13 -123.4(7)
C9 Ru1 C8 C13 120.2(7)
C6 Ru1 C8 C13 -161.9(6)
C10 Ru1 C8 C13 156.5(6)
Ru2 Ru1 C8 C13 -67.8(7)
Ru3 Ru1 C8 C13 40.7(6)
C7 C8 C9 C10 0.6(6)
C13 C8 C9 C10 174.3(5)
Ru1 C8 C9 C10 -62.6(4)
C7 C8 C9 C14 -171.8(5)
C13 C8 C9 C14 2.0(9)
Ru1 C8 C9 C14 125.1(6)
C7 C8 C9 Ru1 63.1(3)
C13 C8 C9 Ru1 -123.1(5)
C1 Ru1 C9 C10 167.0(3)
C8 Ru1 C9 C10 118.4(5)
C7 Ru1 C9 C10 80.2(4)
C6 Ru1 C9 C10 36.8(3)
Ru2 Ru1 C9 C10 -40.7(10)
Ru3 Ru1 C9 C10 -120.1(3)
C1 Ru1 C9 C8 48.6(5)
C7 Ru1 C9 C8 -38.2(3)
C6 Ru1 C9 C8 -81.6(3)
C10 Ru1 C9 C8 -118.4(5)
Ru2 Ru1 C9 C8 -159.1(7)
Ru3 Ru1 C9 C8 121.5(3)
C1 Ru1 C9 C14 -71.1(7)
C8 Ru1 C9 C14 -119.7(8)
C7 Ru1 C9 C14 -157.9(7)
C6 Ru1 C9 C14 158.7(7)
C10 Ru1 C9 C14 121.9(8)
Ru2 Ru1 C9 C14 81.2(11)
Ru3 Ru1 C9 C14 1.8(7)
C8 C9 C10 C6 -0.5(6)
C14 C9 C10 C6 171.9(5)
Ru1 C9 C10 C6 -60.9(3)
C8 C9 C10 C15 -176.9(5)
C14 C9 C10 C15 -4.5(9)
Ru1 C9 C10 C15 122.7(6)
C8 C9 C10 Ru1 60.4(3)
C14 C9 C10 Ru1 -127.2(6)
C7 C6 C10 C9 0.2(5)
C11 C6 C10 C9 -172.5(5)
Ru1 C6 C10 C9 60.7(3)
C7 C6 C10 C15 176.6(5)
C11 C6 C10 C15 3.9(9)
Ru1 C6 C10 C15 -122.9(6)
C7 C6 C10 Ru1 -60.5(3)
C11 C6 C10 Ru1 126.8(5)
C1 Ru1 C10 C9 -46.4(12)
C8 Ru1 C10 C9 -37.4(3)
C7 Ru1 C10 C9 -80.2(3)
C6 Ru1 C10 C9 -118.1(5)
Ru2 Ru1 C10 C9 170.3(3)
Ru3 Ru1 C10 C9 80.0(3)
C1 Ru1 C10 C6 71.7(11)
C8 Ru1 C10 C6 80.8(3)
C7 Ru1 C10 C6 38.0(3)
C9 Ru1 C10 C6 118.1(5)
Ru2 Ru1 C10 C6 -71.6(4)
Ru3 Ru1 C10 C6 -161.9(3)
C1 Ru1 C10 C15 -167.0(10)
C8 Ru1 C10 C15 -157.9(7)
C7 Ru1 C10 C15 159.3(7)
C9 Ru1 C10 C15 -120.6(8)
C6 Ru1 C10 C15 121.3(8)
Ru2 Ru1 C10 C15 49.7(7)
Ru3 Ru1 C10 C15 -40.6(7)
N1 Ru2 C16 C17 -153.1(3)
C18 Ru2 C16 C17 37.8(3)
C19 Ru2 C16 C17 80.5(4)
C20 Ru2 C16 C17 116.8(5)
C1 Ru2 C16 C17 -116.2(4)
Ru1 Ru2 C16 C17 -67.0(5)
Ru3 Ru2 C16 C17 178.7(3)
N1 Ru2 C16 C20 90.1(4)
C17 Ru2 C16 C20 -116.8(5)
C18 Ru2 C16 C20 -79.0(4)
C19 Ru2 C16 C20 -36.3(4)
C1 Ru2 C16 C20 127.0(4)
Ru1 Ru2 C16 C20 176.2(3)
Ru3 Ru2 C16 C20 62.0(5)
N1 Ru2 C16 C21 -33.8(6)
C17 Ru2 C16 C21 119.4(7)
C18 Ru2 C16 C21 157.1(7)
C19 Ru2 C16 C21 -160.2(7)
C20 Ru2 C16 C21 -123.9(8)
C1 Ru2 C16 C21 3.1(7)
Ru1 Ru2 C16 C21 52.3(7)
Ru3 Ru2 C16 C21 -61.9(7)
C20 C16 C17 C18 1.1(6)
C21 C16 C17 C18 176.2(6)
Ru2 C16 C17 C18 -62.0(4)
C20 C16 C17 C22 -175.4(5)
C21 C16 C17 C22 -0.2(9)
Ru2 C16 C17 C22 121.5(6)
C20 C16 C17 Ru2 63.1(4)
C21 C16 C17 Ru2 -121.7(6)
N1 Ru2 C17 C16 41.6(5)
C18 Ru2 C17 C16 -117.7(5)
C19 Ru2 C17 C16 -80.2(4)
C20 Ru2 C17 C16 -38.0(4)
C1 Ru2 C17 C16 85.8(4)
Ru1 Ru2 C17 C16 142.9(3)
Ru3 Ru2 C17 C16 -168(2)
N1 Ru2 C17 C18 159.3(3)
C16 Ru2 C17 C18 117.7(5)
C19 Ru2 C17 C18 37.5(3)
C20 Ru2 C17 C18 79.7(4)
C1 Ru2 C17 C18 -156.5(3)
Ru1 Ru2 C17 C18 -99.3(3)
Ru3 Ru2 C17 C18 -50(3)
N1 Ru2 C17 C22 -78.2(6)
C16 Ru2 C17 C22 -119.8(7)
C18 Ru2 C17 C22 122.5(7)
C19 Ru2 C17 C22 160.0(6)
C20 Ru2 C17 C22 -157.8(6)
C1 Ru2 C17 C22 -34.0(6)
Ru1 Ru2 C17 C22 23.1(6)
Ru3 Ru2 C17 C22 72(3)
C16 C17 C18 C19 0.3(6)
C22 C17 C18 C19 176.6(5)
Ru2 C17 C18 C19 -61.7(4)
C16 C17 C18 C23 -175.1(5)
C22 C17 C18 C23 1.2(9)
Ru2 C17 C18 C23 122.9(6)
C16 C17 C18 Ru2 61.9(4)
C22 C17 C18 Ru2 -121.7(6)
N1 Ru2 C18 C19 28.0(11)
C17 Ru2 C18 C19 117.7(5)
C16 Ru2 C18 C19 80.0(4)
C20 Ru2 C18 C19 37.3(4)
C1 Ru2 C18 C19 172.6(5)
Ru1 Ru2 C18 C19 -138.6(3)
Ru3 Ru2 C18 C19 -66.4(4)
N1 Ru2 C18 C17 -89.7(9)
C16 Ru2 C18 C17 -37.7(3)
C19 Ru2 C18 C17 -117.7(5)
C20 Ru2 C18 C17 -80.4(4)
C1 Ru2 C18 C17 54.9(7)
Ru1 Ru2 C18 C17 103.8(3)
Ru3 Ru2 C18 C17 175.9(2)
N1 Ru2 C18 C23 148.6(8)
C17 Ru2 C18 C23 -121.7(7)
C16 Ru2 C18 C23 -159.3(6)
C19 Ru2 C18 C23 120.7(7)
C20 Ru2 C18 C23 157.9(6)
C1 Ru2 C18 C23 -66.7(8)
Ru1 Ru2 C18 C23 -17.9(6)
Ru3 Ru2 C18 C23 54.3(6)
C17 C18 C19 C20 -1.5(6)
C23 C18 C19 C20 174.0(5)
Ru2 C18 C19 C20 -62.3(4)
C17 C18 C19 C24 -178.6(5)
C23 C18 C19 C24 -3.1(9)
Ru2 C18 C19 C24 120.6(6)
C17 C18 C19 Ru2 60.8(4)
C23 C18 C19 Ru2 -123.7(6)
N1 Ru2 C19 C20 -54.3(4)
C17 Ru2 C19 C20 79.8(4)
C16 Ru2 C19 C20 36.8(3)
C18 Ru2 C19 C20 117.7(5)
C1 Ru2 C19 C20 -50.9(10)
Ru1 Ru2 C19 C20 -172.6(2)
Ru3 Ru2 C19 C20 -104.0(3)
N1 Ru2 C19 C18 -172.0(3)
C17 Ru2 C19 C18 -37.9(3)
C16 Ru2 C19 C18 -80.9(4)
C20 Ru2 C19 C18 -117.7(5)
C1 Ru2 C19 C18 -168.6(7)
Ru1 Ru2 C19 C18 69.7(4)
Ru3 Ru2 C19 C18 138.2(3)
N1 Ru2 C19 C24 68.6(7)
C17 Ru2 C19 C24 -157.4(7)
C16 Ru2 C19 C24 159.6(7)
C18 Ru2 C19 C24 -119.5(8)
C20 Ru2 C19 C24 122.8(8)
C1 Ru2 C19 C24 71.9(12)
Ru1 Ru2 C19 C24 -49.8(8)
Ru3 Ru2 C19 C24 18.8(7)
C18 C19 C20 C16 2.2(6)
C24 C19 C20 C16 179.2(5)
Ru2 C19 C20 C16 -59.2(4)
C18 C19 C20 C25 -175.3(6)
C24 C19 C20 C25 1.7(9)
Ru2 C19 C20 C25 123.3(6)
C18 C19 C20 Ru2 61.4(4)
C24 C19 C20 Ru2 -121.6(6)
C17 C16 C20 C19 -2.0(6)
C21 C16 C20 C19 -177.0(6)
Ru2 C16 C20 C19 59.7(4)
C17 C16 C20 C25 175.6(5)
C21 C16 C20 C25 0.6(10)
Ru2 C16 C20 C25 -122.7(6)
C17 C16 C20 Ru2 -61.7(4)
C21 C16 C20 Ru2 123.3(6)
N1 Ru2 C20 C19 140.0(3)
C17 Ru2 C20 C19 -81.1(4)
C16 Ru2 C20 C19 -119.5(5)
C18 Ru2 C20 C19 -37.8(3)
C1 Ru2 C20 C19 164.3(3)
Ru1 Ru2 C20 C19 89(2)
Ru3 Ru2 C20 C19 95.8(3)
N1 Ru2 C20 C16 -100.5(4)
C17 Ru2 C20 C16 38.3(4)
C18 Ru2 C20 C16 81.7(4)
C19 Ru2 C20 C16 119.5(5)
C1 Ru2 C20 C16 -76.3(4)
Ru1 Ru2 C20 C16 -152(2)
Ru3 Ru2 C20 C16 -144.7(3)
N1 Ru2 C20 C25 18.5(8)
C17 Ru2 C20 C25 157.3(8)
C16 Ru2 C20 C25 119.0(9)
C18 Ru2 C20 C25 -159.3(8)
C19 Ru2 C20 C25 -121.5(9)
C1 Ru2 C20 C25 42.7(8)
Ru1 Ru2 C20 C25 -33(3)
Ru3 Ru2 C20 C25 -25.7(8)
N1 Ru3 C26 C30 62.6(12)
C29 Ru3 C26 C30 37.9(4)
C27 Ru3 C26 C30 116.9(5)
C28 Ru3 C26 C30 80.1(4)
C1 Ru3 C26 C30 -74.6(6)
Ru1 Ru3 C26 C30 -110.7(3)
Ru2 Ru3 C26 C30 179.4(3)
N1 Ru3 C26 C27 -54.3(12)
C30 Ru3 C26 C27 -116.9(5)
C29 Ru3 C26 C27 -79.0(4)
C28 Ru3 C26 C27 -36.8(3)
C1 Ru3 C26 C27 168.5(5)
Ru1 Ru3 C26 C27 132.4(3)
Ru2 Ru3 C26 C27 62.5(4)
N1 Ru3 C26 C31 -175.8(9)
C30 Ru3 C26 C31 121.6(8)
C29 Ru3 C26 C31 159.5(7)
C27 Ru3 C26 C31 -121.5(8)
C28 Ru3 C26 C31 -158.3(7)
C1 Ru3 C26 C31 47.0(10)
Ru1 Ru3 C26 C31 10.9(7)
Ru2 Ru3 C26 C31 -59.0(8)
C30 C26 C27 C28 0.9(6)
C31 C26 C27 C28 -173.4(5)
Ru3 C26 C27 C28 61.9(4)
C30 C26 C27 C32 175.3(5)
C31 C26 C27 C32 1.1(9)
Ru3 C26 C27 C32 -123.7(5)
C30 C26 C27 Ru3 -61.0(4)
C31 C26 C27 Ru3 124.8(6)
N1 Ru3 C27 C26 166.6(3)
C30 Ru3 C27 C26 38.0(3)
C29 Ru3 C27 C26 81.8(4)
C28 Ru3 C27 C26 119.0(5)
C1 Ru3 C27 C26 -164.5(6)
Ru1 Ru3 C27 C26 -73.6(4)
Ru2 Ru3 C27 C26 -141.8(3)
N1 Ru3 C27 C28 47.6(5)
C30 Ru3 C27 C28 -80.9(4)
C29 Ru3 C27 C28 -37.2(4)
C26 Ru3 C27 C28 -119.0(5)
C1 Ru3 C27 C28 76.6(8)
Ru1 Ru3 C27 C28 167.4(3)
Ru2 Ru3 C27 C28 99.2(3)
N1 Ru3 C27 C32 -74.1(6)
C30 Ru3 C27 C32 157.3(6)
C29 Ru3 C27 C32 -158.9(6)
C26 Ru3 C27 C32 119.3(7)
C28 Ru3 C27 C32 -121.7(7)
C1 Ru3 C27 C32 -45.1(10)
Ru1 Ru3 C27 C32 45.7(7)
Ru2 Ru3 C27 C32 -22.5(6)
C26 C27 C28 C29 -0.8(6)
C32 C27 C28 C29 -175.2(5)
Ru3 C27 C28 C29 60.6(4)
C26 C27 C28 C33 174.9(5)
C32 C27 C28 C33 0.6(9)
Ru3 C27 C28 C33 -123.6(6)
C26 C27 C28 Ru3 -61.4(4)
C32 C27 C28 Ru3 124.2(6)
N1 Ru3 C28 C29 95.1(4)
C30 Ru3 C28 C29 -38.7(4)
C27 Ru3 C28 C29 -118.0(5)
C26 Ru3 C28 C29 -81.3(4)
C1 Ru3 C28 C29 85.3(5)
Ru1 Ru3 C28 C29 -180.0(8)
Ru2 Ru3 C28 C29 142.1(3)
N1 Ru3 C28 C27 -146.9(3)
C30 Ru3 C28 C27 79.3(4)
C29 Ru3 C28 C27 118.0(5)
C26 Ru3 C28 C27 36.7(4)
C1 Ru3 C28 C27 -156.8(3)
Ru1 Ru3 C28 C27 -62.0(11)
Ru2 Ru3 C28 C27 -99.9(3)
N1 Ru3 C28 C33 -25.9(6)
C30 Ru3 C28 C33 -159.6(7)
C29 Ru3 C28 C33 -121.0(8)
C27 Ru3 C28 C33 121.0(8)
C26 Ru3 C28 C33 157.7(7)
C1 Ru3 C28 C33 -35.7(8)
Ru1 Ru3 C28 C33 59.0(13)
Ru2 Ru3 C28 C33 21.1(7)
C27 C28 C29 C30 0.4(7)
C33 C28 C29 C30 -175.3(6)
Ru3 C28 C29 C30 61.1(4)
C27 C28 C29 C34 174.3(7)
C33 C28 C29 C34 -1.4(11)
Ru3 C28 C29 C34 -125.0(7)
C27 C28 C29 Ru3 -60.7(4)
C33 C28 C29 Ru3 123.6(6)
N1 Ru3 C29 C28 -95.3(4)
C30 Ru3 C29 C28 116.8(6)
C27 Ru3 C29 C28 37.4(4)
C26 Ru3 C29 C28 79.7(4)
C1 Ru3 C29 C28 -124.8(4)
Ru1 Ru3 C29 C28 180.0(3)
Ru2 Ru3 C29 C28 -61.8(5)
N1 Ru3 C29 C30 147.9(4)
C27 Ru3 C29 C30 -79.5(4)
C26 Ru3 C29 C30 -37.2(4)
C28 Ru3 C29 C30 -116.8(6)
C1 Ru3 C29 C30 118.3(4)
Ru1 Ru3 C29 C30 63.2(6)
Ru2 Ru3 C29 C30 -178.6(3)
N1 Ru3 C29 C34 27.8(7)
C30 Ru3 C29 C34 -120.1(9)
C27 Ru3 C29 C34 160.5(8)
C26 Ru3 C29 C34 -157.2(8)
C28 Ru3 C29 C34 123.1(9)
C1 Ru3 C29 C34 -1.7(8)
Ru1 Ru3 C29 C34 -56.9(9)
Ru2 Ru3 C29 C34 61.3(8)
C27 C26 C30 C29 -0.6(6)
C31 C26 C30 C29 173.6(6)
Ru3 C26 C30 C29 -62.3(4)
C27 C26 C30 C35 -175.6(6)
C31 C26 C30 C35 -1.4(10)
Ru3 C26 C30 C35 122.7(6)
C27 C26 C30 Ru3 61.8(4)
C31 C26 C30 Ru3 -124.0(6)
C28 C29 C30 C26 0.1(7)
C34 C29 C30 C26 -173.9(6)
Ru3 C29 C30 C26 62.7(4)
C28 C29 C30 C35 175.2(6)
C34 C29 C30 C35 1.2(11)
Ru3 C29 C30 C35 -122.2(7)
C28 C29 C30 Ru3 -62.6(4)
C34 C29 C30 Ru3 123.4(7)
N1 Ru3 C30 C26 -165.1(3)
C29 Ru3 C30 C26 -117.9(5)
C27 Ru3 C30 C26 -37.8(3)
C28 Ru3 C30 C26 -80.4(4)
C1 Ru3 C30 C26 150.6(3)
Ru1 Ru3 C30 C26 92.4(3)
Ru2 Ru3 C30 C26 -26(13)
N1 Ru3 C30 C29 -47.1(5)
C27 Ru3 C30 C29 80.1(4)
C26 Ru3 C30 C29 117.9(5)
C28 Ru3 C30 C29 37.6(4)
C1 Ru3 C30 C29 -91.5(4)
Ru1 Ru3 C30 C29 -149.7(3)
Ru2 Ru3 C30 C29 92(13)
N1 Ru3 C30 C35 72.6(7)
C29 Ru3 C30 C35 119.7(9)
C27 Ru3 C30 C35 -160.2(7)
C26 Ru3 C30 C35 -122.4(8)
C28 Ru3 C30 C35 157.3(8)
C1 Ru3 C30 C35 28.2(8)
Ru1 Ru3 C30 C35 -30.0(8)
Ru2 Ru3 C30 C35 -149(12)
